data_7700720
loop_
_publ_author_name
'Taddei, Marco'
'Shearan, Stephen J. I.'
'Donnadio, Anna'
'Casciola, Mario'
'Vivani, Riccardo'
'Costantino, Ferdinando'

_publ_section_title
;
 Investigating the effect of positional isomerism on the assembly of
 zirconium phosphonates based on tritopic linkers.
;
_journal_issue 12
_journal_name_full 'Dalton transactions (Cambridge, England : 2003)'
_journal_page_first 3662
_journal_page_last 3666
_journal_paper_doi 10.1039/c9dt02463h
_journal_volume 49
_journal_year 2020
_chemical_formula_moiety Zr{C3N3[(HO3PCH2)C6H4]2[(H2O3PCH2)C6H4]}2_3H2O
_chemical_formula_sum 'C48 N6 O21 P6 Zr'
_chemical_formula_weight 1273.61
_space_group_IT_number 2
_space_group_name_Hall '-P 1'
_space_group_name_H-M_alt 'P -1'
_symmetry_cell_setting triclinic
_symmetry_space_group_name_Hall '-P 1'
_symmetry_space_group_name_H-M 'P -1'
_cell_angle_alpha 88.426(4)
_cell_angle_beta 83.914(4)
_cell_angle_gamma 85.607(4)
_cell_formula_units_Z 1
_cell_length_a 8.8147(4)
_cell_length_b 9.6066(5)
_cell_length_c 16.3384(11)
_cell_measurement_reflns_used 1626
_cell_measurement_temperature 298
_cell_measurement_theta_max 80
_cell_measurement_theta_min 4
_cell_volume 1371.42(13)
_computing_structure_refinement GSAS
_computing_structure_solution FOX
_diffrn_ambient_temperature 298
_diffrn_measurement_device_type 'PANAlytical XPert Pro'
_diffrn_radiation_polarisn_ratio 0.5
_diffrn_radiation_probe x-ray
_exptl_absorpt_correction_T_max 1.00000
_exptl_absorpt_correction_T_min 1.00000
_exptl_absorpt_process_details
;   GSAS Absorption/surface roughness correction: function number 0
 No correction is applied.
;
_exptl_crystal_colour 'White powder'
_pd_calc_method 'Rietveld Refinement'
_pd_phase_name UPG-2
_pd_proc_ls_background_function
;   GSAS Background function number 1 with 16 terms.
 Shifted Chebyshev function of 1st kind
      1:    1951.16     2:   -1606.59     3:    564.573     4:   -182.446    
      5:    122.272     6:   -122.353     7:    110.832     8:   -25.5774    
      9:   -25.4878    10:  -0.958523    11:    49.4870    12:   -17.8948    
     13:   -23.2313    14:    72.2808    15:   -72.8143    16:    33.0741    
;
_pd_proc_ls_peak_cutoff 0.00300
_pd_proc_ls_pref_orient_corr
;   March-Dollase
 AXIS  1 Ratio=   1.00355  h= 1.000  k= 0.000  l= 0.000
 Prefered orientation correction range: Min=   0.98944, Max=   1.00532
;
_pd_proc_ls_profile_function
;
 CW Profile function number 3 with  19 terms
 Pseudovoigt profile coefficients as parameterized in
 P. Thompson, D.E. Cox & J.B. Hastings (1987). J. Appl. Cryst.,20,79-83.
 Asymmetry correction of L.W. Finger, D.E. Cox & A. P. Jephcoat (1994).
 J. Appl. Cryst.,27,892-900.
 #1(GU)   =    2.000 #2(GV)   =   -2.000 #3(GW)   =    7.120
 #4(GP)   =    0.100 #5(LX)   =    2.473 #6(LY)   =   60.854
 #7(S/L)  =   0.0159 #8(H/L)  =   0.0127
 #9(trns) =     0.00 #10(shft)=  -1.2234
 #11(stec)=   -12.47 #12(ptec)=    -0.27 #13(sfec)=     0.00
 #14(L11) =    0.000 #15(L22) =    0.000 #16(L33) =    0.000
 #17(L12) =    0.000 #18(L13) =    0.000 #19(L23) =    0.000
 Peak tails are ignored  where the intensity is below 0.0030 times the peak
   Aniso. broadening axis   0.0   0.0   1.0
;
_pd_proc_ls_prof_R_factor 0.0395
_pd_proc_ls_prof_wR_expected 0.0188
_pd_proc_ls_prof_wR_factor 0.0511
_refine_ls_goodness_of_fit_all 2.91
_refine_ls_matrix_type full
_refine_ls_number_parameters 151
_refine_ls_number_restraints 136
_refine_ls_R_Fsqd_factor 0.05960
_refine_ls_shift/su_max 0.09
_refine_ls_shift/su_mean 0.01
_cod_data_source_file c9dt02463h2.cif
_cod_data_source_block UPG-2
_cod_depositor_comments
;
The following automatic conversions were performed:

'_geom_bond_publ_flag' value 'N' changed to 'n' according to
/home/data/users/saulius/crontab/automatic-downloads/rss-feeds/RSC/lib/dictionaries/cif_core.dic
dictionary named 'cif_core.dic' version 2.4.2 from 2011-04-26 (95
times).

'_geom_angle_publ_flag' value 'N' changed to 'n' according to
/home/data/users/saulius/crontab/automatic-downloads/rss-feeds/RSC/lib/dictionaries/cif_core.dic
dictionary named 'cif_core.dic' version 2.4.2 from 2011-04-26 (81
time).

Automatic conversion script
Id: cif_fix_values 4973 2017-02-22 13:04:09Z antanas 

 Adding full bibliography for 7700720.cif.
;
_cod_original_cell_volume 1371.42(15)
_cod_database_code 7700720
_gsas_exptl_extinct_corr_t_min 1.00000
_gsas_exptl_extinct_corr_t_max 1.00000
_ccdc_publ_extra_info
;

Reason for no structure factor data deposited: 

Structure was solved and refined using powder X-ray diffraction data
;

loop_
_symmetry_equiv_pos_site_id
_symmetry_equiv_pos_as_xyz
1 +x,+y,+z
-1 -x,-y,-z

loop_
_atom_site_type_symbol
_atom_site_label
_atom_site_fract_x
_atom_site_fract_y
_atom_site_fract_z
_atom_site_occupancy
_atom_site_thermal_displace_type
_atom_site_U_iso_or_equiv
_atom_site_site_symmetry_multiplicity
N N1 0.1628(23) -0.8656(18) -1.0047(11) 1.0 Uiso 0.0223(17) 2
C C2 0.2010(23) -0.9799(15) -1.0448(11) 1.0 Uiso 0.0223(17) 2
N N3 0.2868(24) -1.0768(16) -1.0151(12) 1.0 Uiso 0.0223(17) 2
C C4 0.3420(22) -1.0576(16) -0.9453(11) 1.0 Uiso 0.0223(17) 2
N N5 0.3050(23) -0.9385(18) -0.9045(11) 1.0 Uiso 0.0223(17) 2
C C6 0.2188(23) -0.8421(16) -0.9372(11) 1.0 Uiso 0.0223(17) 2
C C7 0.1731(21) -0.7103(17) -0.8960(11) 1.0 Uiso 0.0223(17) 2
C C8 0.2373(23) -0.6751(20) -0.8263(12) 1.0 Uiso 0.0223(17) 2
C C9 0.1907(19) -0.5478(16) -0.7881(10) 1.0 Uiso 0.0223(17) 2
C C10 0.0949(27) -0.4592(17) -0.8240(14) 1.0 Uiso 0.0223(17) 2
C C11 0.0335(26) -0.4980(22) -0.8931(14) 1.0 Uiso 0.0223(17) 2
C C12 0.0712(25) -0.6254(22) -0.9263(13) 1.0 Uiso 0.0223(17) 2
C C13 0.4355(22) -1.1686(16) -0.9098(12) 1.0 Uiso 0.0223(17) 2
C C14 0.4550(27) -1.2983(23) -0.9463(13) 1.0 Uiso 0.0223(17) 2
C C15 0.5130(26) -1.1427(16) -0.8433(13) 1.0 Uiso 0.0223(17) 2
C C16 0.5286(33) -1.4073(18) -0.9069(15) 1.0 Uiso 0.0223(17) 2
C C17 0.5951(28) -1.3854(18) -0.8325(14) 1.0 Uiso 0.0223(17) 2
C C18 0.5863(21) -1.2550(16) -0.8008(10) 1.0 Uiso 0.0223(17) 2
C C19 0.1400(21) -0.9993(16) -1.1236(11) 1.0 Uiso 0.0223(17) 2
C C20 0.1891(23) -1.1147(19) -1.1680(12) 1.0 Uiso 0.0223(17) 2
C C21 0.1284(18) -1.1393(17) -1.2412(9) 1.0 Uiso 0.0223(17) 2
C C22 0.0122(24) -1.0487(23) -1.2681(13) 1.0 Uiso 0.0223(17) 2
C C23 -0.0465(27) -0.9330(24) -1.2216(15) 1.0 Uiso 0.0223(17) 2
C C24 0.0155(27) -0.9078(20) -1.1487(13) 1.0 Uiso 0.0223(17) 2
C C25 0.1887(21) -1.2663(17) -1.2900(12) 1.0 Uiso 0.0223(17) 2
P P26 0.3424(10) -1.2172(10) -1.3684(5) 1.0 Uiso 0.0223(17) 2
O O27 0.5006(22) -1.1730(22) -1.3291(11) 1.0 Uiso 0.0223(17) 2
O O28 0.2711(18) -1.0995(21) -1.4210(12) 1.0 Uiso 0.0223(17) 2
O O29 0.4005(20) -1.3453(17) -1.4250(10) 1.0 Uiso 0.0223(17) 2
C C30 0.2768(20) -0.4972(22) -0.7198(10) 1.0 Uiso 0.0223(17) 2
P P31 0.1963(9) -0.5640(9) -0.6194(5) 1.0 Uiso 0.0223(17) 2
O O32 0.2912(14) -0.5156(21) -0.5451(9) 1.0 Uiso 0.0223(17) 2
O O33 0.2057(24) -0.7207(19) -0.6185(12) 1.0 Uiso 0.0223(17) 2
O O34 0.0302(18) -0.5156(21) -0.6062(10) 1.0 Uiso 0.0223(17) 2
C C35 0.6885(18) -1.2259(22) -0.7350(11) 1.0 Uiso 0.0223(17) 2
P P36 0.5811(10) -1.2112(10) -0.6333(5) 1.0 Uiso 0.0223(17) 2
O O37 0.6769(21) -1.1355(21) -0.5735(11) 1.0 Uiso 0.0223(17) 2
O O38 0.5522(21) -1.3610(17) -0.5954(8) 1.0 Uiso 0.0223(17) 2
O O39 0.4238(21) -1.1273(23) -0.6407(12) 1.0 Uiso 0.0223(17) 2
Zr Zr 0.5 -0.5 -0.5 1.0 Uiso 0.0223(17) 1
O Ow1 0.2078(25) -0.0507(26) -0.5785(16) 0.75 Uiso 0.0223(17) 2
O Ow2 0.0302(29) -0.2522(21) -0.5694(15) 0.75 Uiso 0.0223(17) 2

loop_
_atom_type_symbol
_atom_type_number_in_cell
_atom_type_scat_dispersion_real
_atom_type_scat_dispersion_imag
_atom_type_scat_Cromer_Mann_a1
_atom_type_scat_Cromer_Mann_a2
_atom_type_scat_Cromer_Mann_a3
_atom_type_scat_Cromer_Mann_a4
_atom_type_scat_Cromer_Mann_b1
_atom_type_scat_Cromer_Mann_b2
_atom_type_scat_Cromer_Mann_b3
_atom_type_scat_Cromer_Mann_b4
_atom_type_scat_Cromer_Mann_c
_atom_type_scat_source
N 6.0 0.000 0.000 12.2126 0.00570 3.13220 9.89330 2.01250 28.9975 1.16630 0.58260 -11.529 International_Tables_Vol_C
C 48.0 0.000 0.000 2.31000 20.8439 1.02000 10.2075 1.58860 0.56870 0.86500 51.6512 0.21560 International_Tables_Vol_C
P 6.0 0.000 0.000 6.43450 1.90670 4.17910 27.1570 1.78000 0.52600 1.49080 68.1645 1.11490 International_Tables_Vol_C
O 22.0 0.000 0.000 3.04850 13.2771 2.28680 5.70110 1.54630 0.32390 0.86700 32.9089 0.25080 International_Tables_Vol_C
Zr 1.0 0.000 0.000 17.8765 1.27618 10.9480 11.9160 5.41732 0.11762 3.65721 87.6627 2.06929 International_Tables_Vol_C

loop_
_diffrn_radiation_wavelength
_diffrn_radiation_wavelength_wt
_diffrn_radiation_type
_diffrn_radiation_wavelength_id
1.540600 1.000 K\a 1
1.544400 0.500 K\a 2

loop_
_geom_angle_atom_site_label_1
_geom_angle_atom_site_label_2
_geom_angle_atom_site_label_3
_geom_angle
_geom_angle_site_symmetry_1
_geom_angle_site_symmetry_3
_geom_angle_publ_flag
C2 N1 C6 121.5(6) 1_555 1_555 n
N1 C2 N3 120.5(7) 1_555 1_555 n
N1 C2 C19 119.6(6) 1_555 1_555 n
N3 C2 C19 119.9(6) 1_555 1_555 n
C2 N3 C4 119.3(7) 1_555 1_555 n
N3 C4 N5 120.2(6) 1_555 1_555 n
N3 C4 C13 119.7(6) 1_555 1_555 n
N5 C4 C13 120.0(7) 1_555 1_555 n
C4 N5 C6 118.5(7) 1_555 1_555 n
N1 C6 N5 119.7(6) 1_555 1_555 n
N1 C6 C7 118.7(6) 1_555 1_555 n
N5 C6 C7 121.5(7) 1_555 1_555 n
C6 C7 C8 121.3(6) 1_555 1_555 n
C6 C7 C12 118.6(7) 1_555 1_555 n
C8 C7 C12 120.2(7) 1_555 1_555 n
C7 C8 C9 119.9(6) 1_555 1_555 n
C8 C9 C10 118.4(7) 1_555 1_555 n
C8 C9 C30 120.5(7) 1_555 1_555 n
C10 C9 C30 119.5(7) 1_555 1_555 n
C9 C10 C11 119.8(7) 1_555 1_555 n
C10 C11 C12 121.2(7) 1_555 1_555 n
C7 C12 C11 120.2(7) 1_555 1_555 n
C4 C13 C14 119.6(7) 1_555 1_555 n
C4 C13 C15 120.0(6) 1_555 1_555 n
C14 C13 C15 120.2(6) 1_555 1_555 n
C13 C14 C16 119.1(8) 1_555 1_555 n
C13 C15 C18 120.1(7) 1_555 1_555 n
C14 C16 C17 120.5(7) 1_555 1_555 n
C16 C17 C18 119.9(7) 1_555 1_555 n
C15 C18 C17 118.9(7) 1_555 1_555 n
C15 C18 C35 120.1(6) 1_555 1_555 n
C17 C18 C35 119.0(6) 1_555 1_555 n
C2 C19 C20 119.2(6) 1_555 1_555 n
C2 C19 C24 120.7(7) 1_555 1_555 n
C20 C19 C24 119.7(6) 1_555 1_555 n
C19 C20 C21 120.6(6) 1_555 1_555 n
C20 C21 C22 120.3(6) 1_555 1_555 n
C20 C21 C25 119.1(6) 1_555 1_555 n
C22 C21 C25 120.5(7) 1_555 1_555 n
C21 C22 C23 120.5(7) 1_555 1_555 n
C22 C23 C24 119.1(7) 1_555 1_555 n
C19 C24 C23 119.7(7) 1_555 1_555 n
C21 C25 P26 109.0(7) 1_555 1_555 n
C25 P26 O27 113.9(7) 1_555 1_555 n
C25 P26 O28 106.1(7) 1_555 1_555 n
C25 P26 O29 110.4(7) 1_555 1_555 n
O27 P26 O28 112.9(7) 1_555 1_555 n
O27 P26 O29 104.1(7) 1_555 1_555 n
O28 P26 O29 109.2(7) 1_555 1_555 n
P26 O29 Zr 173.1(11) 1_555 1_544 n
C9 C30 P31 110.2(7) 1_555 1_555 n
C30 P31 O32 111.1(6) 1_555 1_555 n
C30 P31 O33 110.3(7) 1_555 1_555 n
C30 P31 O34 108.9(7) 1_555 1_555 n
O32 P31 O33 107.6(7) 1_555 1_555 n
O32 P31 O34 112.0(7) 1_555 1_555 n
O33 P31 O34 106.9(7) 1_555 1_555 n
P31 O32 Zr 148.4(10) 1_555 1_555 n
C18 C35 P36 111.8(7) 1_555 1_555 n
C35 P36 O37 109.6(7) 1_555 1_555 n
C35 P36 O38 110.2(7) 1_555 1_555 n
C35 P36 O39 109.5(7) 1_555 1_555 n
O37 P36 O38 107.8(7) 1_555 1_555 n
O37 P36 O39 110.4(7) 1_555 1_555 n
O38 P36 O39 109.2(7) 1_555 1_555 n
P36 O38 Zr 153.9(10) 1_555 1_545 n
O29 Zr O29 180.0 1_566 -1_633 n
O29 Zr O32 88.9(5) 1_566 1_555 n
O29 Zr O32 91.1(5) 1_566 -1_644 n
O29 Zr O38 92.4(6) 1_566 1_565 n
O29 Zr O38 87.6(6) 1_566 -1_634 n
O29 Zr O32 91.1(5) -1_633 1_555 n
O29 Zr O32 88.9(5) -1_633 -1_644 n
O29 Zr O38 87.6(6) -1_633 1_565 n
O29 Zr O38 92.4(6) -1_633 -1_634 n
O32 Zr O32 180.0 1_555 -1_644 n
O32 Zr O38 87.9(5) 1_555 1_565 n
O32 Zr O38 92.1(5) 1_555 -1_634 n
O32 Zr O38 92.1(5) -1_644 1_565 n
O32 Zr O38 87.9(5) -1_644 -1_634 n
O38 Zr O38 180.0 1_565 -1_634 n

loop_
_geom_bond_atom_site_label_1
_geom_bond_atom_site_label_2
_geom_bond_distance
_geom_bond_site_symmetry_2
_geom_bond_publ_flag
N1 C2 1.298(15) 1_555 n
N1 C6 1.287(15) 1_555 n
C2 N1 1.298(15) 1_555 n
C2 N3 1.272(16) 1_555 n
C2 C19 1.468(13) 1_555 n
N3 C2 1.272(16) 1_555 n
N3 C4 1.311(15) 1_555 n
C4 N3 1.311(15) 1_555 n
C4 N5 1.340(15) 1_555 n
C4 C13 1.443(14) 1_555 n
N5 C4 1.340(15) 1_555 n
N5 C6 1.293(15) 1_555 n
C6 N1 1.287(15) 1_555 n
C6 N5 1.293(15) 1_555 n
C6 C7 1.460(14) 1_555 n
C7 C6 1.460(14) 1_555 n
C7 C8 1.385(15) 1_555 n
C7 C12 1.295(16) 1_555 n
C8 C7 1.385(15) 1_555 n
C8 C9 1.401(16) 1_555 n
C9 C8 1.401(16) 1_555 n
C9 C10 1.323(16) 1_555 n
C9 C30 1.524(16) 1_555 n
C10 C9 1.323(16) 1_555 n
C10 C11 1.375(16) 1_555 n
C11 C10 1.375(16) 1_555 n
C11 C12 1.356(17) 1_555 n
C12 C7 1.295(16) 1_555 n
C12 C11 1.356(17) 1_555 n
C13 C4 1.443(14) 1_555 n
C13 C14 1.388(16) 1_555 n
C13 C15 1.381(15) 1_555 n
C14 C13 1.388(16) 1_555 n
C14 C16 1.370(16) 1_555 n
C15 C13 1.381(15) 1_555 n
C15 C18 1.418(16) 1_555 n
C16 C14 1.370(16) 1_555 n
C16 C17 1.432(16) 1_555 n
C17 C16 1.432(16) 1_555 n
C17 C18 1.362(16) 1_555 n
C18 C15 1.418(16) 1_555 n
C18 C17 1.362(16) 1_555 n
C18 C35 1.519(16) 1_555 n
C19 C2 1.468(13) 1_555 n
C19 C20 1.359(16) 1_555 n
C19 C24 1.440(16) 1_555 n
C20 C19 1.359(16) 1_555 n
C20 C21 1.394(16) 1_555 n
C21 C20 1.394(16) 1_555 n
C21 C22 1.392(16) 1_555 n
C21 C25 1.506(16) 1_555 n
C22 C21 1.392(16) 1_555 n
C22 C23 1.399(17) 1_555 n
C23 C22 1.399(17) 1_555 n
C23 C24 1.396(16) 1_555 n
C24 C19 1.440(16) 1_555 n
C24 C23 1.396(16) 1_555 n
C25 C21 1.506(16) 1_555 n
C25 P26 1.843(15) 1_555 n
P26 C25 1.843(15) 1_555 n
P26 O27 1.682(16) 1_555 n
P26 O28 1.537(16) 1_555 n
P26 O29 1.581(12) 1_555 n
O27 P26 1.682(16) 1_555 n
O28 P26 1.537(16) 1_555 n
O29 P26 1.581(12) 1_555 n
O29 Zr 2.037(12) 1_544 n
C30 C9 1.524(16) 1_555 n
C30 P31 1.836(15) 1_555 n
P31 C30 1.836(15) 1_555 n
P31 O32 1.642(12) 1_555 n
P31 O33 1.502(16) 1_555 n
P31 O34 1.497(16) 1_555 n
O32 P31 1.642(12) 1_555 n
O32 Zr 2.071(11) 1_555 n
O33 P31 1.502(16) 1_555 n
O34 P31 1.497(16) 1_555 n
C35 C18 1.519(16) 1_555 n
C35 P36 1.827(15) 1_555 n
P36 C35 1.827(15) 1_555 n
P36 O37 1.582(16) 1_555 n
P36 O38 1.579(14) 1_555 n
P36 O39 1.565(16) 1_555 n
O37 P36 1.582(16) 1_555 n
O38 P36 1.579(14) 1_555 n
O38 Zr 2.061(12) 1_545 n
O39 P36 1.565(16) 1_555 n
O39 Ow1 2.148(24) 1_545 n
Zr O29 2.037(12) 1_566 n
Zr O29 2.037(12) -1_633 n
Zr O32 2.071(11) 1_555 n
Zr O32 2.071(11) -1_644 n
Zr O38 2.061(12) 1_565 n
Zr O38 2.061(12) -1_634 n
Ow1 O39 2.148(24) 1_565 n
